data_9011048
loop_
_publ_author_name
'Sass, R. L.'
'Scheuerman, R. F.'

_publ_section_title
;
 The crystal structure of sodium bicarbonate
;
_journal_name_full 'Acta Crystallographica'
_journal_page_first 77
_journal_page_last 81
_journal_paper_doi 10.1107/S0365110X62000158
_journal_volume 15
_journal_year 1962
_chemical_compound_source Synthetic
_chemical_formula_sum 'C H Na O3'
_chemical_name_mineral Nahcolite
_space_group_IT_number 14
_symmetry_space_group_name_Hall '-P 2ybc'
_symmetry_space_group_name_H-M 'P 1 21/c 1'
_cell_angle_alpha 90
_cell_angle_beta 111.85
_cell_angle_gamma 90
_cell_formula_units_Z 4
_cell_length_a 3.51
_cell_length_b 9.71
_cell_length_c 8.05
_cell_volume 254.651
_database_code_amcsd 0009267
_exptl_crystal_density_diffrn 2.191
_cod_original_formula_sum 'Na C O3 H'
_cod_database_code 9011048

loop_
_space_group_symop_operation_xyz
x,y,z
x,1/2-y,1/2+z
-x,1/2+y,1/2-z
-x,-y,-z

loop_
_atom_site_label
_atom_site_fract_x
_atom_site_fract_y
_atom_site_fract_z
_atom_site_U_iso_or_equiv
_atom_site_attached_hydrogens
_atom_site_type_symbol
Na 0.42740 0.00470 0.71450 0.01393 0 Na
C 0.20980 0.23700 0.92320 0.01140 0 C
O1 0.18960 0.36680 0.92910 0.01165 0 O
O2 0.98830 0.16290 0.79460 0.01127 0 O
O-H3 0.49580 0.17070 0.06000 0.01279 1 O

loop_
_cod_changelog_entry_id
_cod_changelog_entry_author
_cod_changelog_entry_date
_cod_changelog_entry_text
1
;cod-tools version 3.8.0
Id: cif_guess_AMCSD_atom_types 9574 2023-05-10 09:00:05Z saulius
;
2023-05-10T18:52:54+03:00
;Derived atom types
from atom names that follow the AMCSD naming convention
(Wat == water, O-H == hydroxyl).
;

loop_
_cod_related_entry_id
_cod_related_entry_database
_cod_related_entry_code
1 AMCSD 0009267
